data_7151843
loop_
_publ_author_name
'Bondalapati, Somasekhar'
'Reddy, Udagandla C.'
'Saha, Pipas'
'Saikia, Anil K.'

_publ_section_title
;
 An efficient synthesis of dihydro- and tetrahydropyrans via
 oxonium-ene cyclization reaction.
;
_journal_issue 9
_journal_name_full 'Organic &amp; biomolecular chemistry'
_journal_page_first 3428
_journal_page_last 3438
_journal_paper_doi 10.1039/c1ob00033k
_journal_volume 9
_journal_year 2011
_chemical_formula_moiety 'C17 H21 Br O'
_chemical_formula_sum 'C17 H21 Br O'
_chemical_formula_weight 321.24
_chemical_name_systematic
;
?
;
_space_group_IT_number 4
_symmetry_cell_setting monoclinic
_symmetry_space_group_name_Hall 'P 2yb'
_symmetry_space_group_name_H-M 'P 1 21 1'
_atom_sites_solution_hydrogens geom
_atom_sites_solution_primary direct
_atom_sites_solution_secondary difmap
_audit_creation_method SHELXL-97
_cell_angle_alpha 90.00
_cell_angle_beta 92.210(2)
_cell_angle_gamma 90.00
_cell_formula_units_Z 2
_cell_length_a 4.7575(2)
_cell_length_b 9.8672(4)
_cell_length_c 16.6178(6)
_cell_measurement_reflns_used 2848
_cell_measurement_temperature 296(2)
_cell_measurement_theta_max 21.50
_cell_measurement_theta_min 2.40
_cell_volume 779.51(5)
_computing_cell_refinement 'Bruker SMART'
_computing_data_collection 'Bruker SMART'
_computing_data_reduction 'Bruker SAINT'
_computing_molecular_graphics 'Bruker SHELXTL'
_computing_publication_material 'Bruker SHELXTL'
_computing_structure_refinement 'SHELXL-97 (Sheldrick, 1997)'
_computing_structure_solution 'SHELXS-97 (Sheldrick, 1990)'
_diffrn_ambient_temperature 296(2)
_diffrn_measured_fraction_theta_full 0.991
_diffrn_measured_fraction_theta_max 0.991
_diffrn_measurement_device_type 'CCD area detector'
_diffrn_measurement_method 'phi and omega scans'
_diffrn_radiation_monochromator graphite
_diffrn_radiation_source 'fine-focus sealed tube'
_diffrn_radiation_type MoK\a
_diffrn_radiation_wavelength 0.71073
_diffrn_reflns_av_R_equivalents 0.1081
_diffrn_reflns_av_sigmaI/netI 0.0717
_diffrn_reflns_limit_h_max 4
_diffrn_reflns_limit_h_min -4
_diffrn_reflns_limit_k_max 10
_diffrn_reflns_limit_k_min -10
_diffrn_reflns_limit_l_max 15
_diffrn_reflns_limit_l_min -17
_diffrn_reflns_number 5238
_diffrn_reflns_theta_full 21.60
_diffrn_reflns_theta_max 21.60
_diffrn_reflns_theta_min 1.23
_exptl_absorpt_coefficient_mu 5.198
_exptl_absorpt_correction_T_max 0.273
_exptl_absorpt_correction_T_min 0.144
_exptl_absorpt_correction_type multi-scan
_exptl_absorpt_process_details multi-scan
_exptl_crystal_colour Colorless
_exptl_crystal_density_diffrn 1.369
_exptl_crystal_density_method 'not measured'
_exptl_crystal_description Flake
_exptl_crystal_F_000 331.55
_exptl_crystal_size_max 0.40
_exptl_crystal_size_mid 0.35
_exptl_crystal_size_min 0.25
_refine_diff_density_max 0.463
_refine_diff_density_min -0.357
_refine_diff_density_rms 0.115
_refine_ls_abs_structure_details 'Flack H D (1983), Acta Cryst. A39, 876-881'
_refine_ls_abs_structure_Flack -0.04(2)
_refine_ls_extinction_method none
_refine_ls_goodness_of_fit_ref 1.077
_refine_ls_hydrogen_treatment constr
_refine_ls_matrix_type full
_refine_ls_number_parameters 174
_refine_ls_number_reflns 1797
_refine_ls_number_restraints 1
_refine_ls_restrained_S_all 1.077
_refine_ls_R_factor_all 0.0605
_refine_ls_R_factor_gt 0.0525
_refine_ls_shift/su_max 0.000
_refine_ls_shift/su_mean 0.000
_refine_ls_structure_factor_coef Fsqd
_refine_ls_weighting_details 'calc w=1/[\s^2^(Fo^2^)+(0.1000P)^2^+0.0000P] where P=(Fo^2^+2Fc^2^)/3'
_refine_ls_weighting_scheme calc
_refine_ls_wR_factor_gt 0.1308
_refine_ls_wR_factor_ref 0.1449
_reflns_number_gt 963
_reflns_number_total 1797
_reflns_threshold_expression >2sigma(I)
_cod_data_source_file c1ob00033k.txt
_cod_data_source_block fpbr-1
_cod_depositor_comments
;
The following automatic conversions were performed:
'_symmetry_cell_setting' value 'Monoclinic' changed to 'monoclinic'
according to '/home/saulius/struct/CIF-dictionaries/cif_core.dic'
dictionary named 'cif_core.dic' version 2.4.1 from 2010-06-29.

Automatic conversion script
Id: cif_fix_enum 1555 2011-01-17 13:19:09Z saulius 
;
_cod_original_sg_symbol_H-M 'P 21 '
_cod_database_code 7151843

loop_
_symmetry_equiv_pos_as_xyz
'x, y, z'
'-x, y+1/2, -z'

loop_
_atom_site_label
_atom_site_type_symbol
_atom_site_fract_x
_atom_site_fract_y
_atom_site_fract_z
_atom_site_U_iso_or_equiv
_atom_site_adp_type
_atom_site_occupancy
_atom_site_symmetry_multiplicity
_atom_site_calc_flag
_atom_site_refinement_flags
_atom_site_disorder_assembly
_atom_site_disorder_group
Br1 Br 0.42959(16) 1.03756(12) -0.18834(4) 0.0794(4) Uani 1 1 d . . .
C1 C 0.6123(12) 1.0416(11) -0.0853(4) 0.0495(16) Uani 1 1 d . . .
C4 C 0.8830(11) 1.0452(10) 0.0654(3) 0.0407(15) Uani 1 1 d . . .
C6 C 0.8103(16) 1.1407(8) -0.0678(4) 0.055(2) Uani 1 1 d . . .
H6 H 0.8532 1.2057 -0.1059 0.066 Uiso 1 1 calc R . .
C5 C 0.9426(16) 1.1415(8) 0.0070(5) 0.054(2) Uani 1 1 d . . .
H5 H 1.0759 1.2080 0.0192 0.064 Uiso 1 1 calc R . .
C3 C 0.6829(15) 0.9484(8) 0.0469(4) 0.0474(18) Uani 1 1 d . . .
H3 H 0.6381 0.8840 0.0852 0.057 Uiso 1 1 calc R . .
C2 C 0.5481(16) 0.9462(8) -0.0282(5) 0.054(2) Uani 1 1 d . . .
H2 H 0.4137 0.8802 -0.0403 0.064 Uiso 1 1 calc R . .
C10 C 1.1852(13) 1.0415(12) 0.3104(4) 0.0501(16) Uani 1 1 d . . .
C8 C 0.9216(19) 1.1640(9) 0.2000(5) 0.053(2) Uani 1 1 d . . .
H8A H 0.7192 1.1545 0.2027 0.064 Uiso 1 1 calc R . .
H8B H 0.9602 1.2519 0.1768 0.064 Uiso 1 1 calc R . .
C7 C 1.0339(13) 1.0540(9) 0.1465(4) 0.0435(17) Uani 1 1 d . . .
H7 H 1.2334 1.0718 0.1383 0.052 Uiso 1 1 calc R . .
C9 C 1.0547(17) 1.1568(9) 0.2848(4) 0.053(2) Uani 1 1 d . . .
C11 C 1.3432(15) 1.0256(12) 0.3888(4) 0.065(2) Uani 1 1 d . . .
H11A H 1.3186 1.1062 0.4212 0.078 Uiso 1 1 calc R . .
H11B H 1.5422 1.0161 0.3793 0.078 Uiso 1 1 calc R . .
C15 C 1.1869(15) 0.9187(8) 0.2585(4) 0.0460(19) Uani 1 1 d . . .
H15 H 1.3802 0.9017 0.2428 0.055 Uiso 1 1 calc R . .
C12 C 1.2410(18) 0.9008(8) 0.4350(4) 0.066(2) Uani 1 1 d . . .
H12A H 1.3581 0.8889 0.4835 0.079 Uiso 1 1 calc R . .
H12B H 1.0495 0.9161 0.4508 0.079 Uiso 1 1 calc R . .
C14 C 1.0856(18) 0.7963(9) 0.3056(4) 0.048(2) Uani 1 1 d . . .
H14A H 0.8886 0.8087 0.3168 0.057 Uiso 1 1 calc R . .
H14B H 1.1007 0.7158 0.2725 0.057 Uiso 1 1 calc R . .
C13 C 1.2513(14) 0.7740(8) 0.3848(4) 0.051(2) Uani 1 1 d . . .
H13 H 1.4479 0.7570 0.3724 0.062 Uiso 1 1 calc R . .
C16 C 1.033(3) 1.2833(11) 0.3344(7) 0.096(4) Uani 1 1 d . . .
H16A H 0.8393 1.3007 0.3447 0.144 Uiso 1 1 calc R . .
H16B H 1.1092 1.3584 0.3057 0.144 Uiso 1 1 calc R . .
H16C H 1.1372 1.2716 0.3846 0.144 Uiso 1 1 calc R . .
O1 O 1.0102(12) 0.9279(6) 0.1874(3) 0.0478(15) Uani 1 1 d . . .
C17 C 1.141(2) 0.6506(10) 0.4277(5) 0.077(3) Uani 1 1 d . . .
H17A H 1.2280 0.6451 0.4807 0.115 Uiso 1 1 calc R . .
H17B H 1.1855 0.5705 0.3978 0.115 Uiso 1 1 calc R . .
H17C H 0.9412 0.6578 0.4316 0.115 Uiso 1 1 calc R . .

loop_
_atom_site_aniso_label
_atom_site_aniso_U_11
_atom_site_aniso_U_22
_atom_site_aniso_U_33
_atom_site_aniso_U_23
_atom_site_aniso_U_13
_atom_site_aniso_U_12
Br1 0.0887(6) 0.0923(7) 0.0557(6) 0.0094(6) -0.0190(4) -0.0093(7)
C1 0.047(3) 0.040(4) 0.062(4) -0.007(6) -0.005(3) 0.003(5)
C4 0.045(3) 0.040(4) 0.036(3) -0.009(5) 0.003(3) -0.002(5)
C6 0.063(5) 0.053(5) 0.048(5) 0.004(4) -0.003(4) 0.007(4)
C5 0.056(4) 0.044(5) 0.060(5) 0.002(4) -0.006(4) -0.014(4)
C3 0.059(4) 0.043(5) 0.040(5) 0.006(4) 0.001(4) 0.000(4)
C2 0.061(5) 0.043(5) 0.056(5) 0.005(4) 0.000(4) -0.009(4)
C10 0.052(3) 0.049(5) 0.049(4) 0.013(6) -0.001(3) -0.011(6)
C8 0.063(5) 0.037(5) 0.058(6) -0.002(4) -0.007(4) 0.001(4)
C7 0.049(3) 0.041(5) 0.041(4) -0.007(5) 0.002(3) -0.004(4)
C9 0.061(5) 0.055(6) 0.042(5) -0.008(4) 0.002(4) -0.005(5)
C11 0.071(4) 0.065(6) 0.057(4) -0.010(6) -0.015(3) 0.001(6)
C15 0.039(4) 0.049(5) 0.051(5) -0.001(4) -0.002(4) 0.006(4)
C12 0.081(6) 0.074(6) 0.040(5) 0.004(5) -0.016(4) -0.002(5)
C14 0.056(4) 0.045(5) 0.040(4) 0.002(4) -0.010(3) 0.010(4)
C13 0.049(4) 0.054(5) 0.051(5) 0.007(4) -0.004(4) 0.007(4)
C16 0.158(10) 0.042(6) 0.086(7) -0.014(6) -0.020(8) 0.012(7)
O1 0.061(3) 0.040(3) 0.042(4) 0.000(2) -0.008(3) 0.003(2)
C17 0.105(7) 0.067(6) 0.057(5) 0.009(5) -0.013(5) 0.001(5)

loop_
_atom_type_symbol
_atom_type_description
_atom_type_scat_dispersion_real
_atom_type_scat_dispersion_imag
_atom_type_scat_source
C C 0.0033 0.0016 'International Tables Vol C Tables 4.2.6.8 and 6.1.1.4'
H H 0.0000 0.0000 'International Tables Vol C Tables 4.2.6.8 and 6.1.1.4'
O O 0.0106 0.0060 'International Tables Vol C Tables 4.2.6.8 and 6.1.1.4'
Br Br -0.2901 2.4595 'International Tables Vol C Tables 4.2.6.8 and 6.1.1.4'

loop_
_geom_angle_atom_site_label_1
_geom_angle_atom_site_label_2
_geom_angle_atom_site_label_3
_geom_angle
_geom_angle_site_symmetry_1
_geom_angle_site_symmetry_3
_geom_angle_publ_flag
C2 C1 C6 120.4(6) . . ?
C2 C1 Br1 120.2(6) . . ?
C6 C1 Br1 119.4(7) . . ?
C3 C4 C5 118.4(6) . . ?
C3 C4 C7 122.8(7) . . ?
C5 C4 C7 118.8(7) . . ?
C5 C6 C1 118.7(7) . . ?
C6 C5 C4 121.9(7) . . ?
C4 C3 C2 120.4(7) . . ?
C1 C2 C3 120.2(7) . . ?
C9 C10 C11 125.0(10) . . ?
C9 C10 C15 120.9(6) . . ?
C11 C10 C15 114.1(9) . . ?
C7 C8 C9 111.5(7) . . ?
O1 C7 C4 109.5(7) . . ?
O1 C7 C8 108.0(5) . . ?
C4 C7 C8 113.6(7) . . ?
C10 C9 C16 124.3(8) . . ?
C10 C9 C8 119.9(7) . . ?
C16 C9 C8 115.7(8) . . ?
C10 C11 C12 111.2(8) . . ?
O1 C15 C10 114.3(6) . . ?
O1 C15 C14 106.7(6) . . ?
C10 C15 C14 109.8(6) . . ?
C13 C12 C11 111.8(6) . . ?
C13 C14 C15 113.2(7) . . ?
C12 C13 C17 112.9(6) . . ?
C12 C13 C14 109.4(6) . . ?
C17 C13 C14 110.2(7) . . ?
C7 O1 C15 113.3(6) . . ?

loop_
_geom_bond_atom_site_label_1
_geom_bond_atom_site_label_2
_geom_bond_distance
_geom_bond_site_symmetry_2
_geom_bond_publ_flag
Br1 C1 1.891(6) . ?
C1 C2 1.379(11) . ?
C1 C6 1.381(12) . ?
C4 C3 1.375(11) . ?
C4 C5 1.394(11) . ?
C4 C7 1.505(9) . ?
C6 C5 1.371(11) . ?
C3 C2 1.380(10) . ?
C10 C9 1.357(14) . ?
C10 C11 1.487(9) . ?
C10 C15 1.488(14) . ?
C8 C7 1.514(11) . ?
C8 C9 1.523(11) . ?
C7 O1 1.425(11) . ?
C9 C16 1.502(14) . ?
C11 C12 1.539(13) . ?
C15 O1 1.427(9) . ?
C15 C14 1.528(11) . ?
C12 C13 1.505(11) . ?
C14 C13 1.523(10) . ?
C13 C17 1.514(11) . ?

loop_
_cod_related_entry_id
_cod_related_entry_database
_cod_related_entry_code
1 ChemSpider 30653494
